data_7101895
loop_
_publ_author_name
'Schaub, Thomas'
'Backes, Marc'
'Radius, Udo'

_publ_section_title
;
 Unusual nickel-mediated C--S cleavage of alkyl and aryl sulfoxides
;
_journal_coden_ASTM CHCOFS
_journal_issue 20
_journal_name_full
;
 Chemical Communications (Cambridge, United Kingdom)
;
_journal_page_first 2037
_journal_page_last 2039
_journal_paper_doi 10.1039/b618632g
_journal_year 2007
_chemical_formula_sum 'C27 H46 N4 Ni O S'
_chemical_formula_weight 533.45
_chemical_name_common
;Bis-(1,3-di(isopropyl)imidazol-2-
ylidene)(methylsulfoxyl)(methyl)nickel(ii)
;
_chemical_name_systematic
;
Bis-{1,3-di(isopropyl)imidazol-2-ylidene)(methylsulfoxyl)(methyl)nickel(II)
;
_space_group_IT_number 14
_symmetry_cell_setting monoclinic
_symmetry_space_group_name_Hall '-P 2yn'
_symmetry_space_group_name_H-M 'P 1 21/n 1'
_atom_sites_solution_hydrogens geom
_atom_sites_solution_primary direct
_atom_sites_solution_secondary difmap
_audit_creation_method SHELXL-97
_cell_angle_alpha 90.00
_cell_angle_beta 93.695(8)
_cell_angle_gamma 90.00
_cell_formula_units_Z 4
_cell_length_a 8.9991(6)
_cell_length_b 12.2314(5)
_cell_length_c 27.8178(18)
_cell_measurement_reflns_used 8000
_cell_measurement_temperature 203(2)
_cell_measurement_theta_max 24.90
_cell_measurement_theta_min 1.85
_cell_volume 3055.6(3)
_computing_cell_refinement 'STOE X-AREA'
_computing_data_collection 'STOE X-AREA'
_computing_data_reduction 'STOE X-RED'
_computing_molecular_graphics 'SHELXL-97 (Sheldrick, 1997)'
_computing_publication_material 'SHELXL-97 (Sheldrick, 1997)'
_computing_structure_refinement 'SHELXL-97 (Sheldrick, 1997)'
_computing_structure_solution 'SHELXS-97 (Sheldrick, 1990)'
_diffrn_ambient_temperature 203(2)
_diffrn_detector_area_resol_mean 6.67
_diffrn_measured_fraction_theta_full 0.981
_diffrn_measured_fraction_theta_max 0.981
_diffrn_measurement_device_type 'STOE IPDS 1'
_diffrn_measurement_method rotation
_diffrn_radiation_monochromator graphite
_diffrn_radiation_source 'fine-focus sealed tube'
_diffrn_radiation_type MoK\a
_diffrn_radiation_wavelength 0.71073
_diffrn_reflns_av_R_equivalents 0.0433
_diffrn_reflns_av_sigmaI/netI 0.0449
_diffrn_reflns_limit_h_max 10
_diffrn_reflns_limit_h_min -10
_diffrn_reflns_limit_k_max 14
_diffrn_reflns_limit_k_min -13
_diffrn_reflns_limit_l_max 25
_diffrn_reflns_limit_l_min -32
_diffrn_reflns_number 11807
_diffrn_reflns_theta_full 24.95
_diffrn_reflns_theta_max 24.95
_diffrn_reflns_theta_min 1.82
_exptl_absorpt_coefficient_mu 0.727
_exptl_absorpt_correction_T_max 0.810
_exptl_absorpt_correction_T_min 0.712
_exptl_absorpt_correction_type numerical
_exptl_crystal_colour yellow
_exptl_crystal_density_diffrn 1.160
_exptl_crystal_density_method 'not measured'
_exptl_crystal_description prism
_exptl_crystal_F_000 1152
_exptl_crystal_size_max 0.25
_exptl_crystal_size_mid 0.15
_exptl_crystal_size_min 0.15
_refine_diff_density_max 0.542
_refine_diff_density_min -0.290
_refine_diff_density_rms 0.057
_refine_ls_goodness_of_fit_ref 0.989
_refine_ls_hydrogen_treatment constr
_refine_ls_matrix_type full
_refine_ls_number_parameters 318
_refine_ls_number_reflns 5239
_refine_ls_number_restraints 0
_refine_ls_restrained_S_all 0.989
_refine_ls_R_factor_all 0.0632
_refine_ls_R_factor_gt 0.0400
_refine_ls_shift/su_max 0.001
_refine_ls_shift/su_mean 0.000
_refine_ls_structure_factor_coef Fsqd
_refine_ls_weighting_details 'w=1/[\s^2^(Fo^2^)+(0.0646P)^2^+0.0000P] where P=(Fo^2^+2Fc^2^)/3'
_refine_ls_weighting_scheme calc
_refine_ls_wR_factor_gt 0.0945
_refine_ls_wR_factor_ref 0.1047
_reflns_number_gt 3852
_reflns_number_total 5239
_reflns_threshold_expression >2sigma(I)
_cod_data_source_file b618632g.txt
_cod_data_source_block compound2
_cod_depositor_comments
;
The following automatic conversions were performed:

'_refine_ls_weighting_scheme' value 'calc
w=1/[\s^2^(Fo^2^)+(0.0646P)^2^+0.0000P] where P=(Fo^2^+2Fc^2^)/3' was
changed to 'calc'. New tag '_refine_ls_weighting_details' was
created. The value of the new tag was set to
'w=1/[\s^2^(Fo^2^)+(0.0646P)^2^+0.0000P] where P=(Fo^2^+2Fc^2^)/3'.

Automatic conversion script
Id: cif_fix_values 3143 2015-03-26 13:38:13Z robertas 
;
_cod_original_sg_symbol_H-M P2(1)/n
_cod_database_code 7101895

loop_
_symmetry_equiv_pos_as_xyz
'x, y, z'
'-x+1/2, y+1/2, -z+1/2'
'-x, -y, -z'
'x-1/2, -y-1/2, z-1/2'

loop_
_atom_site_label
_atom_site_type_symbol
_atom_site_fract_x
_atom_site_fract_y
_atom_site_fract_z
_atom_site_U_iso_or_equiv
_atom_site_adp_type
_atom_site_occupancy
_atom_site_calc_flag
_atom_site_refinement_flags
O O 1.1552(2) 0.77168(19) 0.19460(9) 0.0557(6) Uani 1 d .
S S 1.01497(7) 0.70878(6) 0.17634(3) 0.03883(18) Uani 1 d .
Ni Ni 0.86308(3) 0.79338(3) 0.123449(11) 0.02729(12) Uani 1 d .
C1 C 0.6954(3) 0.7131(2) 0.14099(9) 0.0292(5) Uani 1 d .
C2 C 0.4704(3) 0.6704(2) 0.16798(11) 0.0403(7) Uani 1 d .
H2 H 0.3798 0.6773 0.1827 0.048 Uiso 1 calc R
C3 C 0.5190(3) 0.5826(2) 0.14537(11) 0.0387(7) Uani 1 d .
H3 H 0.4692 0.5154 0.1413 0.046 Uiso 1 calc R
C4 C 0.7451(3) 0.5368(2) 0.10000(12) 0.0455(7) Uani 1 d .
H4 H 0.8411 0.5735 0.0951 0.055 Uiso 1 calc R
C5 C 0.6643(6) 0.5187(4) 0.05089(15) 0.0830(13) Uani 1 d .
H5A H 0.5739 0.4772 0.0547 0.125 Uiso 1 calc R
H5B H 0.7283 0.4785 0.0304 0.125 Uiso 1 calc R
H5C H 0.6390 0.5888 0.0363 0.125 Uiso 1 calc R
C6 C 0.7774(4) 0.4296(3) 0.12584(15) 0.0574(9) Uani 1 d .
H6A H 0.8276 0.4439 0.1571 0.086 Uiso 1 calc R
H6B H 0.8407 0.3848 0.1069 0.086 Uiso 1 calc R
H6C H 0.6846 0.3915 0.1300 0.086 Uiso 1 calc R
C7 C 0.5719(3) 0.8602(2) 0.18615(11) 0.0393(6) Uani 1 d .
H7 H 0.6693 0.8966 0.1836 0.047 Uiso 1 calc R
C8 C 0.5399(5) 0.8540(3) 0.23845(13) 0.0690(10) Uani 1 d .
H8A H 0.4431 0.8208 0.2414 0.104 Uiso 1 calc R
H8B H 0.5403 0.9271 0.2520 0.104 Uiso 1 calc R
H8C H 0.6158 0.8102 0.2557 0.104 Uiso 1 calc R
C9 C 0.4539(4) 0.9263(3) 0.15780(15) 0.0620(10) Uani 1 d .
H9A H 0.4754 0.9273 0.1241 0.093 Uiso 1 calc R
H9B H 0.4538 1.0006 0.1701 0.093 Uiso 1 calc R
H9C H 0.3570 0.8935 0.1611 0.093 Uiso 1 calc R
C10 C 1.0137(2) 0.8894(2) 0.10537(9) 0.0291(5) Uani 1 d .
C11 C 1.1849(3) 0.9800(3) 0.06508(11) 0.0436(7) Uani 1 d .
H11 H 1.2537 0.9961 0.0421 0.052 Uiso 1 calc R
C12 C 1.1481(3) 1.0439(2) 0.10125(11) 0.0414(7) Uani 1 d .
H12 H 1.1862 1.1139 0.1086 0.050 Uiso 1 calc R
C13 C 0.9748(3) 1.0270(2) 0.16880(12) 0.0463(7) Uani 1 d .
H13 H 0.9136 0.9664 0.1804 0.056 Uiso 1 calc R
C14 C 0.8719(5) 1.1211(4) 0.15672(17) 0.0904(15) Uani 1 d .
H14A H 0.9291 1.1830 0.1463 0.136 Uiso 1 calc R
H14B H 0.8205 1.1413 0.1850 0.136 Uiso 1 calc R
H14C H 0.7996 1.0998 0.1311 0.136 Uiso 1 calc R
C15 C 1.0919(4) 1.0539(3) 0.20883(14) 0.0685(10) Uani 1 d .
H15A H 1.1585 0.9921 0.2141 0.103 Uiso 1 calc R
H15B H 1.0436 1.0695 0.2382 0.103 Uiso 1 calc R
H15C H 1.1484 1.1173 0.1998 0.103 Uiso 1 calc R
C16 C 1.1163(3) 0.7870(3) 0.03785(11) 0.0479(7) Uani 1 d .
H16 H 1.0294 0.7392 0.0422 0.057 Uiso 1 calc R
C17 C 1.1159(6) 0.8164(4) -0.01462(14) 0.0878(14) Uani 1 d .
H17A H 1.0305 0.8623 -0.0233 0.132 Uiso 1 calc R
H17B H 1.1102 0.7502 -0.0339 0.132 Uiso 1 calc R
H17C H 1.2066 0.8556 -0.0205 0.132 Uiso 1 calc R
C18 C 1.2549(5) 0.7248(4) 0.05444(16) 0.0837(14) Uani 1 d .
H18A H 1.3420 0.7683 0.0486 0.126 Uiso 1 calc R
H18B H 1.2586 0.6566 0.0368 0.126 Uiso 1 calc R
H18C H 1.2533 0.7094 0.0886 0.126 Uiso 1 calc R
C19 C 0.7388(3) 0.8529(3) 0.06723(11) 0.0456(7) Uani 1 d .
H19A H 0.7172 0.9294 0.0728 0.068 Uiso 1 calc R
H19B H 0.6464 0.8122 0.0633 0.068 Uiso 1 calc R
H19C H 0.7927 0.8461 0.0383 0.068 Uiso 1 calc R
C20 C 0.9196(4) 0.6873(3) 0.23045(13) 0.0616(10) Uani 1 d .
H20A H 0.9842 0.6480 0.2538 0.092 Uiso 1 calc R
H20B H 0.8300 0.6449 0.2230 0.092 Uiso 1 calc R
H20C H 0.8931 0.7574 0.2438 0.092 Uiso 1 calc R
C21 C 0.3110(4) 0.3346(3) 0.17844(15) 0.0607(9) Uani 1 d .
H21 H 0.3238 0.3260 0.2120 0.073 Uiso 1 calc R
C22 C 0.1871(4) 0.4167(4) 0.1100(2) 0.0950(17) Uani 1 d .
H22 H 0.1155 0.4658 0.0967 0.114 Uiso 1 calc R
C23 C 0.2715(4) 0.3545(4) 0.08013(17) 0.0839(15) Uani 1 d .
H23 H 0.2558 0.3619 0.0465 0.101 Uiso 1 calc R
C24 C 0.4713(5) 0.2161(4) 0.06681(17) 0.0857(14) Uani 1 d .
H24A H 0.4135 0.1988 0.0371 0.129 Uiso 1 calc R
H24B H 0.5021 0.1489 0.0831 0.129 Uiso 1 calc R
H24C H 0.5586 0.2579 0.0595 0.129 Uiso 1 calc R
C25 C 0.2083(4) 0.4066(4) 0.15904(18) 0.0793(13) Uani 1 d .
H25 H 0.1519 0.4493 0.1793 0.095 Uiso 1 calc R
C26 C 0.3959(4) 0.2743(3) 0.14854(13) 0.0538(8) Uani 1 d .
H26 H 0.4683 0.2265 0.1624 0.065 Uiso 1 calc R
C27 C 0.3783(4) 0.2819(3) 0.09873(14) 0.0585(9) Uani 1 d .
N1 N 0.5801(2) 0.74952(18) 0.16540(8) 0.0307(5) Uani 1 d .
N2 N 0.6565(2) 0.60874(17) 0.12895(8) 0.0338(5) Uani 1 d .
N3 N 1.1016(2) 0.88505(19) 0.06808(8) 0.0355(5) Uani 1 d .
N4 N 1.0439(2) 0.98812(17) 0.12593(8) 0.0341(5) Uani 1 d .

loop_
_atom_site_aniso_label
_atom_site_aniso_U_11
_atom_site_aniso_U_22
_atom_site_aniso_U_33
_atom_site_aniso_U_23
_atom_site_aniso_U_13
_atom_site_aniso_U_12
O 0.0371(10) 0.0635(15) 0.0653(16) 0.0093(12) -0.0049(10) -0.0050(9)
S 0.0411(4) 0.0338(4) 0.0416(4) 0.0019(3) 0.0023(3) 0.0018(3)
Ni 0.02996(17) 0.02442(18) 0.02784(19) -0.00052(15) 0.00450(12) -0.00541(13)
C1 0.0316(12) 0.0281(13) 0.0277(13) 0.0007(11) 0.0013(10) -0.0024(10)
C2 0.0317(13) 0.0443(16) 0.0459(17) 0.0091(14) 0.0096(11) -0.0073(12)
C3 0.0375(14) 0.0335(15) 0.0459(18) 0.0033(13) 0.0077(12) -0.0110(11)
C4 0.0511(16) 0.0319(15) 0.055(2) -0.0128(14) 0.0167(14) -0.0099(12)
C5 0.140(4) 0.066(3) 0.044(2) -0.011(2) 0.014(2) 0.006(3)
C6 0.0545(18) 0.0411(18) 0.076(3) -0.0082(17) 0.0020(16) 0.0040(14)
C7 0.0413(14) 0.0319(15) 0.0454(18) -0.0010(13) 0.0086(12) -0.0002(11)
C8 0.108(3) 0.054(2) 0.047(2) -0.0086(17) 0.019(2) 0.011(2)
C9 0.067(2) 0.0399(18) 0.079(3) 0.0046(18) 0.0037(18) 0.0097(15)
C10 0.0308(12) 0.0294(13) 0.0272(14) -0.0020(11) 0.0036(10) -0.0014(10)
C11 0.0391(14) 0.0498(18) 0.0428(18) 0.0137(15) 0.0099(12) -0.0115(13)
C12 0.0436(15) 0.0319(15) 0.0490(19) 0.0065(14) 0.0058(13) -0.0126(12)
C13 0.0558(17) 0.0346(16) 0.0504(19) -0.0137(14) 0.0173(14) -0.0086(13)
C14 0.093(3) 0.095(3) 0.082(3) -0.030(3) 0.001(2) 0.048(3)
C15 0.089(2) 0.070(2) 0.045(2) -0.0176(19) 0.0019(18) 0.002(2)
C16 0.0550(17) 0.0512(18) 0.0384(17) -0.0145(15) 0.0107(13) -0.0024(14)
C17 0.116(3) 0.109(4) 0.038(2) -0.016(2) -0.001(2) 0.041(3)
C18 0.111(3) 0.074(3) 0.064(3) -0.018(2) -0.009(2) 0.044(2)
C19 0.0331(14) 0.0594(19) 0.0438(18) 0.0096(15) -0.0015(12) -0.0066(13)
C20 0.0555(18) 0.084(3) 0.045(2) 0.0183(19) -0.0017(15) -0.0164(17)
C21 0.0585(19) 0.062(2) 0.063(2) 0.0083(19) 0.0119(17) -0.0191(17)
C22 0.0391(19) 0.126(4) 0.121(4) 0.063(4) 0.008(2) -0.006(2)
C23 0.057(2) 0.123(4) 0.070(3) 0.045(3) -0.009(2) -0.035(2)
C24 0.106(3) 0.083(3) 0.069(3) -0.017(2) 0.018(2) -0.043(3)
C25 0.051(2) 0.087(3) 0.103(4) 0.029(3) 0.027(2) -0.0065(19)
C26 0.0602(19) 0.0466(19) 0.054(2) 0.0057(16) 0.0000(16) -0.0177(15)
C27 0.0586(19) 0.060(2) 0.057(2) 0.0033(19) 0.0051(16) -0.0332(17)
N1 0.0305(10) 0.0285(10) 0.0333(13) 0.0004(9) 0.0037(9) -0.0015(9)
N2 0.0361(11) 0.0269(11) 0.0389(13) -0.0036(10) 0.0076(9) -0.0092(9)
N3 0.0361(11) 0.0388(13) 0.0325(13) 0.0013(10) 0.0082(9) -0.0048(10)
N4 0.0393(11) 0.0257(11) 0.0377(14) -0.0017(10) 0.0062(10) -0.0071(9)

loop_
_atom_type_symbol
_atom_type_description
_atom_type_scat_dispersion_real
_atom_type_scat_dispersion_imag
_atom_type_scat_source
C C 0.0033 0.0016 'International Tables Vol C Tables 4.2.6.8 and 6.1.1.4'
H H 0.0000 0.0000 'International Tables Vol C Tables 4.2.6.8 and 6.1.1.4'
N N 0.0061 0.0033 'International Tables Vol C Tables 4.2.6.8 and 6.1.1.4'
O O 0.0106 0.0060 'International Tables Vol C Tables 4.2.6.8 and 6.1.1.4'
S S 0.1246 0.1234 'International Tables Vol C Tables 4.2.6.8 and 6.1.1.4'
Ni Ni 0.3393 1.1124 'International Tables Vol C Tables 4.2.6.8 and 6.1.1.4'

loop_
_geom_angle_atom_site_label_1
_geom_angle_atom_site_label_2
_geom_angle_atom_site_label_3
_geom_angle
O S C20 102.87(15)
O S Ni 116.56(9)
C20 S Ni 108.58(12)
C10 Ni C1 172.54(10)
C10 Ni C19 86.55(11)
C1 Ni C19 88.62(11)
C10 Ni S 92.58(8)
C1 Ni S 93.14(8)
C19 Ni S 170.26(10)
N1 C1 N2 103.9(2)
N1 C1 Ni 127.54(19)
N2 C1 Ni 128.43(19)
C3 C2 N1 106.3(2)
C2 C3 N2 107.3(2)
N2 C4 C6 110.7(3)
N2 C4 C5 109.6(3)
C6 C4 C5 111.4(3)
N1 C7 C8 110.5(2)
N1 C7 C9 109.7(2)
C8 C7 C9 111.1(3)
N3 C10 N4 104.4(2)
N3 C10 Ni 130.47(19)
N4 C10 Ni 124.74(19)
C12 C11 N3 106.5(2)
C11 C12 N4 107.2(2)
N4 C13 C14 110.8(3)
N4 C13 C15 111.0(3)
C14 C13 C15 112.8(3)
N3 C16 C17 111.4(3)
N3 C16 C18 109.8(3)
C17 C16 C18 111.6(3)
C25 C21 C26 119.6(4)
C25 C22 C23 120.0(4)
C27 C23 C22 121.4(4)
C21 C25 C22 120.0(4)
C21 C26 C27 122.3(4)
C23 C27 C26 116.6(4)
C23 C27 C24 121.7(4)
C26 C27 C24 121.7(4)
C1 N1 C2 111.6(2)
C1 N1 C7 123.9(2)
C2 N1 C7 124.5(2)
C1 N2 C3 110.9(2)
C1 N2 C4 124.0(2)
C3 N2 C4 125.0(2)
C10 N3 C11 111.1(2)
C10 N3 C16 123.4(2)
C11 N3 C16 125.3(2)
C10 N4 C12 110.8(2)
C10 N4 C13 123.4(2)
C12 N4 C13 125.8(2)

loop_
_geom_bond_atom_site_label_1
_geom_bond_atom_site_label_2
_geom_bond_distance
O S 1.536(2)
S C20 1.800(4)
S Ni 2.2010(8)
Ni C10 1.886(2)
Ni C1 1.891(2)
Ni C19 2.000(3)
C1 N1 1.352(3)
C1 N2 1.359(3)
C2 C3 1.333(4)
C2 N1 1.388(3)
C3 N2 1.384(3)
C4 N2 1.463(4)
C4 C6 1.515(5)
C4 C5 1.522(5)
C7 N1 1.476(3)
C7 C8 1.503(5)
C7 C9 1.515(4)
C10 N3 1.346(3)
C10 N4 1.356(3)
C11 C12 1.332(4)
C11 N3 1.387(4)
C12 N4 1.379(3)
C13 N4 1.459(4)
C13 C14 1.502(5)
C13 C15 1.519(5)
C16 N3 1.476(4)
C16 C17 1.503(5)
C16 C18 1.508(5)
C21 C25 1.363(5)
C21 C26 1.379(5)
C22 C25 1.369(7)
C22 C23 1.389(7)
C23 C27 1.384(6)
C24 C27 1.494(6)
C26 C27 1.387(5)
